data_2221166
loop_
_publ_author_name
'Zhang, Qian'
'Jiao, Yuan-Hong'
'Liu, Bin'
'Chen, Xue-Mei'
'Ruan, Min'
'Xu, Ling-Hua'

_publ_section_title
;
 2-(4-Fluoroanilino)-3-(2-hydroxyethyl)quinazolin-4(3<i>H</i>)-one
;
_journal_coeditor_code RK2120
_journal_issue 3
_journal_name_full 'Acta Crystallographica Section E'
_journal_page_first o638
_journal_paper_doi 10.1107/S1600536809006254
_journal_volume 65
_journal_year 2009
_chemical_formula_iupac 'C16 H14 F N3 O2'
_chemical_formula_moiety 'C16 H14 F N3 O2'
_chemical_formula_sum 'C16 H14 F N3 O2'
_chemical_formula_weight 299.30
_chemical_name_systematic
;
2-(4-Fluoroanilino)-3-(2-hydroxyethyl)quinazolin-4(3<i>H</i>)-one
;
_space_group_IT_number 14
_symmetry_cell_setting monoclinic
_symmetry_space_group_name_Hall '-P 2yn'
_symmetry_space_group_name_H-M 'P 1 21/n 1'
_atom_sites_solution_hydrogens geom
_atom_sites_solution_primary direct
_atom_sites_solution_secondary difmap
_audit_creation_method SHELXL97
_cell_angle_alpha 90.00
_cell_angle_beta 104.4070(10)
_cell_angle_gamma 90.00
_cell_formula_units_Z 4
_cell_length_a 8.5737(8)
_cell_length_b 10.8268(10)
_cell_length_c 15.2490(13)
_cell_measurement_reflns_used 3320
_cell_measurement_temperature 273(2)
_cell_measurement_theta_max 29.19
_cell_measurement_theta_min 2.33
_cell_volume 1371.0(2)
_computing_cell_refinement 'SMART (Bruker, 2007)'
_computing_data_collection 'SMART (Bruker, 2007)'
_computing_data_reduction 'SAINT (Bruker, 2007)'
_computing_molecular_graphics 'SHELXTL (Sheldrick, 2008)'
_computing_publication_material 'SHELXTL (Sheldrick, 2008)'
_computing_structure_refinement 'SHELXL97 (Sheldrick, 2008)'
_computing_structure_solution 'SHELXS97 (Sheldrick, 2008)'
_diffrn_ambient_temperature 273(2)
_diffrn_measured_fraction_theta_full 0.997
_diffrn_measured_fraction_theta_max 0.997
_diffrn_measurement_device_type 'Bruker SMART CCD area-detector'
_diffrn_measurement_method '\f and \w'
_diffrn_radiation_monochromator Graphite
_diffrn_radiation_source 'Fine--focus sealed tube'
_diffrn_radiation_type MoK\a
_diffrn_radiation_wavelength 0.71073
_diffrn_reflns_av_R_equivalents 0.0206
_diffrn_reflns_av_sigmaI/netI 0.0199
_diffrn_reflns_limit_h_max 10
_diffrn_reflns_limit_h_min -10
_diffrn_reflns_limit_k_max 13
_diffrn_reflns_limit_k_min -12
_diffrn_reflns_limit_l_max 14
_diffrn_reflns_limit_l_min -19
_diffrn_reflns_number 8342
_diffrn_reflns_theta_full 27.00
_diffrn_reflns_theta_max 27.00
_diffrn_reflns_theta_min 2.33
_exptl_absorpt_coefficient_mu 0.107
_exptl_absorpt_correction_type none
_exptl_crystal_colour Colourless
_exptl_crystal_density_diffrn 1.450
_exptl_crystal_density_method 'Not measured'
_exptl_crystal_description Block
_exptl_crystal_F_000 624
_exptl_crystal_size_max 0.10
_exptl_crystal_size_mid 0.10
_exptl_crystal_size_min 0.10
_refine_diff_density_max 0.130
_refine_diff_density_min -0.235
_refine_ls_extinction_method None
_refine_ls_goodness_of_fit_ref 1.055
_refine_ls_hydrogen_treatment mixed
_refine_ls_matrix_type full
_refine_ls_number_parameters 205
_refine_ls_number_reflns 2976
_refine_ls_number_restraints 2
_refine_ls_restrained_S_all 1.056
_refine_ls_R_factor_all 0.0445
_refine_ls_R_factor_gt 0.0368
_refine_ls_shift/su_max 0.001
_refine_ls_shift/su_mean 0.000
_refine_ls_structure_factor_coef Fsqd
_refine_ls_weighting_details 'calc w=1/[\s^2^(Fo^2^)+(0.0546P)^2^+0.157P] where P=(Fo^2^+2Fc^2^)/3'
_refine_ls_weighting_scheme calc
_refine_ls_wR_factor_gt 0.0975
_refine_ls_wR_factor_ref 0.1021
_reflns_number_gt 2475
_reflns_number_total 2976
_reflns_threshold_expression I>2\s(I)
_cod_data_source_file rk2120.cif
_cod_data_source_block I
_cod_depositor_comments
;
The following automatic conversions were performed:
'_symmetry_cell_setting' value 'Monoclinic' changed to 'monoclinic'
according to '/home/saulius/struct/CIF-dictionaries/cif_core.dic'
dictionary named 'cif_core.dic' version 2.4.1 from
2010-06-29.

'_atom_sites_solution_hydrogens' value 'Geom' changed to
'geom' according to '/home/saulius/struct/CIF-dictionaries/cif_core.dic'
dictionary named 'cif_core.dic' version 2.4.1 from
2010-06-29.

'_atom_sites_solution_primary' value 'Direct' changed to
'direct' according to '/home/saulius/struct/CIF-dictionaries/cif_core.dic'
dictionary named 'cif_core.dic' version 2.4.1 from
2010-06-29.

'_atom_sites_solution_secondary' value 'Difmap' changed to
'difmap' according to '/home/saulius/struct/CIF-dictionaries/cif_core.dic'
dictionary named 'cif_core.dic' version 2.4.1 from
2010-06-29.

'_exptl_absorpt_correction_type' value 'None' changed to
'none' according to '/home/saulius/struct/CIF-dictionaries/cif_core.dic'
dictionary named 'cif_core.dic' version 2.4.1 from
2010-06-29.

'_refine_ls_matrix_type' value 'Full' changed to 'full'
according to '/home/saulius/struct/CIF-dictionaries/cif_core.dic'
dictionary named 'cif_core.dic' version 2.4.1 from
2010-06-29.

'_refine_ls_weighting_scheme' value 'Calc' changed to 'calc'
according to '/home/saulius/struct/CIF-dictionaries/cif_core.dic'
dictionary named 'cif_core.dic' version 2.4.1 from 2010-06-29.

Automatic conversion script
Id: cif_fix_enum 1527 2010-12-29 10:47:43Z saulius 

The following automatic conversions were performed:

'_symmetry_cell_setting' value 'Monoclinic' changed to 'monoclinic'
according to /home/saulius/struct/CIF-dictionaries/cif_core.dic
dictionary named 'cif_core.dic' version 2.4.1 from
2010-06-29.

'_atom_sites_solution_hydrogens' value 'Geom' changed to
'geom' according to
/home/saulius/struct/CIF-dictionaries/cif_core.dic dictionary named
'cif_core.dic' version 2.4.1 from
2010-06-29.

'_atom_sites_solution_primary' value 'Direct' changed to
'direct' according to
/home/saulius/struct/CIF-dictionaries/cif_core.dic dictionary named
'cif_core.dic' version 2.4.1 from
2010-06-29.

'_atom_sites_solution_secondary' value 'Difmap' changed
to 'difmap' according to
/home/saulius/struct/CIF-dictionaries/cif_core.dic dictionary named
'cif_core.dic' version 2.4.1 from
2010-06-29.

'_exptl_absorpt_correction_type' value 'None' changed to
'none' according to
/home/saulius/struct/CIF-dictionaries/cif_core.dic dictionary named
'cif_core.dic' version 2.4.1 from
2010-06-29.

'_refine_ls_matrix_type' value 'Full' changed to 'full'
according to /home/saulius/struct/CIF-dictionaries/cif_core.dic
dictionary named 'cif_core.dic' version 2.4.1 from
2010-06-29.

'_refine_ls_weighting_scheme' value 'Calc' changed to
'calc' according to
/home/saulius/struct/CIF-dictionaries/cif_core.dic dictionary named
'cif_core.dic' version 2.4.1 from 2010-06-29.

Automatic conversion script
Id: cif_fix_values 1715 2011-07-08 13:25:40Z adriana 
;
_cod_original_sg_symbol_H-M 'P 21/n'
_cod_database_code 2221166
_cod_database_fobs_code 2221166

loop_
_symmetry_equiv_pos_as_xyz
'x, y, z'
'-x+1/2, y+1/2, -z+1/2'
'-x, -y, -z'
'x-1/2, -y-1/2, z-1/2'

loop_
_atom_site_type_symbol
_atom_site_label
_atom_site_fract_x
_atom_site_fract_y
_atom_site_fract_z
_atom_site_U_iso_or_equiv
_atom_site_adp_type
_atom_site_calc_flag
_atom_site_refinement_flags
_atom_site_occupancy
_atom_site_disorder_assembly
_atom_site_disorder_group
C C1 0.56770(14) 0.34529(11) -0.09177(9) 0.0442(3) Uani d . 1 . .
C C2 0.59291(15) 0.34162(11) 0.00070(9) 0.0455(3) Uani d . 1 . .
H H2 0.5444 0.2813 0.0283 0.055 Uiso calc R 1 . .
C C3 0.69136(15) 0.42908(11) 0.05135(8) 0.0427(3) Uani d . 1 . .
H H3 0.7096 0.4276 0.1141 0.051 Uiso calc R 1 . .
C C4 0.76459(13) 0.52003(10) 0.01077(8) 0.0379(3) Uani d . 1 . .
C C5 0.73709(15) 0.52084(12) -0.08302(8) 0.0438(3) Uani d . 1 . .
H H5 0.7852 0.5807 -0.1113 0.053 Uiso calc R 1 . .
C C6 0.63794(15) 0.43247(12) -0.13419(8) 0.0458(3) Uani d . 1 . .
H H6 0.6193 0.4325 -0.1969 0.055 Uiso calc R 1 . .
C C7 0.94732(13) 0.70237(10) 0.05017(7) 0.0377(3) Uani d . 1 . .
C C8 1.13407(14) 0.86392(11) 0.11798(8) 0.0418(3) Uani d . 1 . .
C C9 1.15360(14) 0.88561(11) 0.02741(8) 0.0402(3) Uani d . 1 . .
C C10 1.06202(13) 0.81559(11) -0.04382(8) 0.0389(3) Uani d . 1 . .
C C11 1.08192(15) 0.83508(12) -0.13148(8) 0.0462(3) Uani d . 1 . .
H H11 1.0220 0.7892 -0.1798 0.055 Uiso calc R 1 . .
C C12 1.18945(16) 0.92159(13) -0.14591(9) 0.0520(3) Uani d . 1 . .
H H12 1.2025 0.9334 -0.2041 0.062 Uiso calc R 1 . .
C C13 1.27943(17) 0.99209(13) -0.07485(10) 0.0549(3) Uani d . 1 . .
H H13 1.3514 1.0510 -0.0857 0.066 Uiso calc R 1 . .
C C14 1.26168(16) 0.97446(12) 0.01099(10) 0.0504(3) Uani d . 1 . .
H H14 1.3215 1.0216 0.0586 0.060 Uiso calc R 1 . .
C C15 0.97517(16) 0.76912(12) 0.21207(8) 0.0450(3) Uani d . 1 . .
H H15A 0.8617 0.7484 0.1999 0.054 Uiso calc R 1 . .
H H15B 0.9889 0.8505 0.2395 0.054 Uiso calc R 1 . .
C C16 1.06872(18) 0.67775(13) 0.27916(8) 0.0526(3) Uani d . 1 . .
H H16A 1.1828 0.6861 0.2827 0.063 Uiso calc R 1 . .
H H16B 1.0521 0.6944 0.3387 0.063 Uiso calc R 1 . .
F F1 0.46983(11) 0.25850(8) -0.14287(6) 0.0651(3) Uani d . 1 . .
N N1 0.85952(13) 0.60633(10) 0.07009(7) 0.0439(2) Uani d D 1 . .
H H1 0.8863(16) 0.5818(12) 0.1269(6) 0.053 Uiso d D 1 . .
N N2 1.02153(12) 0.77481(9) 0.12481(6) 0.0393(2) Uani d . 1 . .
N N3 0.96041(12) 0.72240(9) -0.03130(6) 0.0411(2) Uani d . 1 . .
O O1 1.20713(12) 0.91951(9) 0.18653(6) 0.0565(3) Uani d . 1 . .
O O2 1.01772(12) 0.55593(9) 0.25230(6) 0.0546(3) Uani d D 1 . .
H H2A 1.0973(16) 0.5093(14) 0.2698(12) 0.082 Uiso d D 1 . .

loop_
_atom_site_aniso_label
_atom_site_aniso_U_11
_atom_site_aniso_U_22
_atom_site_aniso_U_33
_atom_site_aniso_U_12
_atom_site_aniso_U_13
_atom_site_aniso_U_23
C1 0.0436(6) 0.0404(6) 0.0481(7) -0.0004(5) 0.0105(5) -0.0022(5)
C2 0.0492(7) 0.0396(6) 0.0504(7) 0.0018(5) 0.0174(6) 0.0082(5)
C3 0.0499(7) 0.0442(6) 0.0356(6) 0.0072(5) 0.0135(5) 0.0067(5)
C4 0.0379(6) 0.0404(6) 0.0360(6) 0.0046(5) 0.0104(5) 0.0012(5)
C5 0.0492(7) 0.0480(7) 0.0357(6) -0.0038(5) 0.0132(5) 0.0024(5)
C6 0.0508(7) 0.0519(7) 0.0352(6) -0.0028(6) 0.0114(5) -0.0017(5)
C7 0.0370(6) 0.0411(6) 0.0333(6) 0.0052(5) 0.0058(4) 0.0015(5)
C8 0.0416(6) 0.0426(6) 0.0409(6) 0.0040(5) 0.0094(5) -0.0044(5)
C9 0.0388(6) 0.0399(6) 0.0420(6) 0.0059(5) 0.0102(5) 0.0020(5)
C10 0.0377(6) 0.0406(6) 0.0376(6) 0.0065(5) 0.0080(5) 0.0053(5)
C11 0.0476(7) 0.0538(7) 0.0351(6) 0.0046(6) 0.0060(5) 0.0081(5)
C12 0.0531(7) 0.0602(8) 0.0442(7) 0.0058(6) 0.0149(6) 0.0147(6)
C13 0.0513(8) 0.0542(8) 0.0607(9) -0.0035(6) 0.0168(6) 0.0112(7)
C14 0.0489(7) 0.0483(7) 0.0536(8) -0.0022(6) 0.0121(6) -0.0010(6)
C15 0.0535(7) 0.0494(7) 0.0348(6) 0.0053(6) 0.0160(5) -0.0031(5)
C16 0.0621(8) 0.0616(8) 0.0327(6) 0.0034(6) 0.0092(6) -0.0009(6)
F1 0.0736(6) 0.0599(5) 0.0592(5) -0.0229(4) 0.0116(4) -0.0068(4)
N1 0.0521(6) 0.0494(6) 0.0297(5) -0.0036(5) 0.0092(4) 0.0026(4)
N2 0.0434(5) 0.0436(5) 0.0316(5) 0.0037(4) 0.0104(4) -0.0013(4)
N3 0.0436(5) 0.0456(6) 0.0331(5) 0.0000(4) 0.0077(4) 0.0028(4)
O1 0.0601(6) 0.0639(6) 0.0450(5) -0.0115(5) 0.0123(4) -0.0152(4)
O2 0.0629(6) 0.0552(6) 0.0421(5) 0.0091(4) 0.0062(4) 0.0055(4)

loop_
_atom_type_symbol
_atom_type_description
_atom_type_scat_dispersion_real
_atom_type_scat_dispersion_imag
_atom_type_scat_source
C C 0.0033 0.0016 'International Tables Vol C Tables 4.2.6.8 and 6.1.1.4'
H H 0.0000 0.0000 'International Tables Vol C Tables 4.2.6.8 and 6.1.1.4'
N N 0.0061 0.0033 'International Tables Vol C Tables 4.2.6.8 and 6.1.1.4'
O O 0.0106 0.0060 'International Tables Vol C Tables 4.2.6.8 and 6.1.1.4'
F F 0.0171 0.0103 'International Tables Vol C Tables 4.2.6.8 and 6.1.1.4'

loop_
_geom_angle_atom_site_label_1
_geom_angle_atom_site_label_2
_geom_angle_atom_site_label_3
_geom_angle_site_symmetry_1
_geom_angle_site_symmetry_3
_geom_angle
_geom_angle_publ_flag
C6 C1 F1 . . 119.04(11) ?
C6 C1 C2 . . 122.08(12) ?
F1 C1 C2 . . 118.88(11) ?
C3 C2 C1 . . 118.42(11) ?
C3 C2 H2 . . 120.8 ?
C1 C2 H2 . . 120.8 ?
C2 C3 C4 . . 121.34(11) ?
C2 C3 H3 . . 119.3 ?
C4 C3 H3 . . 119.3 ?
C5 C4 C3 . . 118.79(11) ?
C5 C4 N1 . . 125.37(11) ?
C3 C4 N1 . . 115.82(10) ?
C6 C5 C4 . . 119.90(11) ?
C6 C5 H5 . . 120.0 ?
C4 C5 H5 . . 120.0 ?
C1 C6 C5 . . 119.46(11) ?
C1 C6 H6 . . 120.3 ?
C5 C6 H6 . . 120.3 ?
N3 C7 N1 . . 121.83(11) ?
N3 C7 N2 . . 123.86(10) ?
N1 C7 N2 . . 114.31(10) ?
O1 C8 N2 . . 119.47(11) ?
O1 C8 C9 . . 124.96(11) ?
N2 C8 C9 . . 115.56(10) ?
C10 C9 C14 . . 120.21(11) ?
C10 C9 C8 . . 118.50(11) ?
C14 C9 C8 . . 121.29(11) ?
N3 C10 C9 . . 122.90(10) ?
N3 C10 C11 . . 118.21(11) ?
C9 C10 C11 . . 118.75(11) ?
C12 C11 C10 . . 120.09(12) ?
C12 C11 H11 . . 120.0 ?
C10 C11 H11 . . 120.0 ?
C11 C12 C13 . . 120.99(12) ?
C11 C12 H12 . . 119.5 ?
C13 C12 H12 . . 119.5 ?
C14 C13 C12 . . 119.76(12) ?
C14 C13 H13 . . 120.1 ?
C12 C13 H13 . . 120.1 ?
C13 C14 C9 . . 120.19(13) ?
C13 C14 H14 . . 119.9 ?
C9 C14 H14 . . 119.9 ?
N2 C15 C16 . . 114.93(10) ?
N2 C15 H15A . . 108.5 ?
C16 C15 H15A . . 108.5 ?
N2 C15 H15B . . 108.5 ?
C16 C15 H15B . . 108.5 ?
H15A C15 H15B . . 107.5 ?
O2 C16 C15 . . 109.98(11) ?
O2 C16 H16A . . 109.7 ?
C15 C16 H16A . . 109.7 ?
O2 C16 H16B . . 109.7 ?
C15 C16 H16B . . 109.7 ?
H16A C16 H16B . . 108.2 ?
C7 N1 C4 . . 128.75(10) ?
C7 N1 H1 . . 115.3(9) ?
C4 N1 H1 . . 113.5(9) ?
C8 N2 C7 . . 120.89(10) ?
C8 N2 C15 . . 116.33(10) ?
C7 N2 C15 . . 122.56(10) ?
C7 N3 C10 . . 117.72(10) ?
C16 O2 H2A . . 107.5(13) ?

loop_
_geom_bond_atom_site_label_1
_geom_bond_atom_site_label_2
_geom_bond_site_symmetry_2
_geom_bond_distance
_geom_bond_publ_flag
C1 C6 . 1.3659(17) ?
C1 F1 . 1.3670(14) ?
C1 C2 . 1.3729(18) ?
C2 C3 . 1.3716(18) ?
C2 H2 . 0.9300 ?
C3 C4 . 1.3929(16) ?
C3 H3 . 0.9300 ?
C4 C5 . 1.3904(16) ?
C4 N1 . 1.4098(15) ?
C5 C6 . 1.3846(17) ?
C5 H5 . 0.9300 ?
C6 H6 . 0.9300 ?
C7 N3 . 1.2932(14) ?
C7 N1 . 1.3616(15) ?
C7 N2 . 1.3983(15) ?
C8 O1 . 1.2335(14) ?
C8 N2 . 1.3866(15) ?
C8 C9 . 1.4511(16) ?
C9 C10 . 1.3952(16) ?
C9 C14 . 1.4007(17) ?
C10 N3 . 1.3771(15) ?
C10 C11 . 1.4050(16) ?
C11 C12 . 1.3699(19) ?
C11 H11 . 0.9300 ?
C12 C13 . 1.391(2) ?
C12 H12 . 0.9300 ?
C13 C14 . 1.3683(19) ?
C13 H13 . 0.9300 ?
C14 H14 . 0.9300 ?
C15 N2 . 1.4817(14) ?
C15 C16 . 1.5035(18) ?
C15 H15A . 0.9700 ?
C15 H15B . 0.9700 ?
C16 O2 . 1.4174(17) ?
C16 H16A . 0.9700 ?
C16 H16B . 0.9700 ?
N1 H1 . 0.881(9) ?
O2 H2A . 0.837(9) ?

loop_
_geom_hbond_atom_site_label_D
_geom_hbond_atom_site_label_H
_geom_hbond_atom_site_label_A
_geom_hbond_site_symmetry_A
_geom_hbond_distance_DH
_geom_hbond_distance_HA
_geom_hbond_distance_DA
_geom_hbond_angle_DHA
C5 H5 N3 . 0.93 2.28 2.8807(16) 122.0
N1 H1 O2 . 0.881(9) 1.982(10) 2.8253(14) 159.7(13)
O2 H2A O1 2_745 0.837(9) 1.909(10) 2.7426(13) 173.6(18)

loop_
_geom_torsion_atom_site_label_1
_geom_torsion_atom_site_label_2
_geom_torsion_atom_site_label_3
_geom_torsion_atom_site_label_4
_geom_torsion_site_symmetry_1
_geom_torsion_site_symmetry_2
_geom_torsion_site_symmetry_3
_geom_torsion_site_symmetry_4
_geom_torsion
_geom_torsion_publ_flag
C6 C1 C2 C3 . . . . 0.31(19) ?
F1 C1 C2 C3 . . . . 179.97(10) ?
C1 C2 C3 C4 . . . . 0.08(18) ?
C2 C3 C4 C5 . . . . -0.34(18) ?
C2 C3 C4 N1 . . . . 178.41(11) ?
C3 C4 C5 C6 . . . . 0.23(18) ?
N1 C4 C5 C6 . . . . -178.39(11) ?
F1 C1 C6 C5 . . . . 179.92(11) ?
C2 C1 C6 C5 . . . . -0.42(19) ?
C4 C5 C6 C1 . . . . 0.14(19) ?
O1 C8 C9 C10 . . . . -179.80(11) ?
N2 C8 C9 C10 . . . . -1.02(16) ?
O1 C8 C9 C14 . . . . 0.28(19) ?
N2 C8 C9 C14 . . . . 179.06(11) ?
C14 C9 C10 N3 . . . . 176.35(11) ?
C8 C9 C10 N3 . . . . -3.57(17) ?
C14 C9 C10 C11 . . . . 0.73(17) ?
C8 C9 C10 C11 . . . . -179.20(10) ?
N3 C10 C11 C12 . . . . -175.91(11) ?
C9 C10 C11 C12 . . . . -0.08(18) ?
C10 C11 C12 C13 . . . . -0.6(2) ?
C11 C12 C13 C14 . . . . 0.5(2) ?
C12 C13 C14 C9 . . . . 0.1(2) ?
C10 C9 C14 C13 . . . . -0.76(19) ?
C8 C9 C14 C13 . . . . 179.16(12) ?
N2 C15 C16 O2 . . . . -74.18(14) ?
N3 C7 N1 C4 . . . . -3.84(19) ?
N2 C7 N1 C4 . . . . 176.74(11) ?
C5 C4 N1 C7 . . . . -3.0(2) ?
C3 C4 N1 C7 . . . . 178.32(11) ?
O1 C8 N2 C7 . . . . -174.16(11) ?
C9 C8 N2 C7 . . . . 6.98(16) ?
O1 C8 N2 C15 . . . . 11.04(16) ?
C9 C8 N2 C15 . . . . -167.81(10) ?
N3 C7 N2 C8 . . . . -9.29(17) ?
N1 C7 N2 C8 . . . . 170.11(10) ?
N3 C7 N2 C15 . . . . 165.17(11) ?
N1 C7 N2 C15 . . . . -15.43(15) ?
C16 C15 N2 C8 . . . . -94.13(13) ?
C16 C15 N2 C7 . . . . 91.16(14) ?
N1 C7 N3 C10 . . . . -174.89(10) ?
N2 C7 N3 C10 . . . . 4.47(17) ?
C9 C10 N3 C7 . . . . 1.96(17) ?
C11 C10 N3 C7 . . . . 177.61(10) ?

loop_
_cod_related_entry_id
_cod_related_entry_database
_cod_related_entry_code
1 ChemSpider 24741807
